data_7247108
loop_
_publ_author_name
'Hao, Yucheng'
'Zhang, Yang'
'Zhang, Yuying'
'Fu, Zixiang'
'Heng, Chunyang'
'Li, Junjie'
'You, Jiatian'
'Hu, Kunhong'
'Lin, Yuan'
'Li, Haijian'

_publ_section_title
;
 A series of novel phosphites/phosphates with deep-ultraviolet cut-off
 edges from 0D polar to 3D non-polar architectures
;
_journal_issue 34
_journal_name_full CrystEngComm
_journal_page_first 4864
_journal_page_last 4872
_journal_paper_doi 10.1039/D3CE00464C
_journal_volume 25
_journal_year 2023
_chemical_formula_moiety 'Al3 O19.5 P6'
_chemical_formula_sum 'Al3 O19.5 P6'
_chemical_formula_weight 578.76
_space_group_crystal_system hexagonal
_space_group_IT_number 176
_space_group_name_Hall '-P 6c'
_space_group_name_H-M_alt 'P 63/m'
_audit_creation_date 2023-07-13
_audit_creation_method
;
Olex2 1.5
(compiled 2021.11.18 svn.ra9532c28 for OlexSys, GUI svn.r6429)
;
_audit_update_record
;
2023-07-13 deposited with the CCDC.	2023-07-17 downloaded from the CCDC.
;
_cell_angle_alpha 90
_cell_angle_beta 90
_cell_angle_gamma 120
_cell_formula_units_Z 1
_cell_length_a 7.9101(7)
_cell_length_b 7.9101(7)
_cell_length_c 7.1057(8)
_cell_measurement_reflns_used 1471
_cell_measurement_temperature 293(2)
_cell_measurement_theta_max 28.4420
_cell_measurement_theta_min 2.9580
_cell_volume 385.04(6)
_computing_molecular_graphics 'Olex2 1.5 (Dolomanov et al., 2009)'
_computing_publication_material 'Olex2 1.5 (Dolomanov et al., 2009)'
_computing_structure_refinement 'SHELXL 2018/3 (Sheldrick, 2015)'
_diffrn_ambient_temperature 293(2)
_diffrn_measured_fraction_theta_full 1.000
_diffrn_measured_fraction_theta_max 0.905
_diffrn_measurement_device_type 'Bruker APEX-II CCD'
_diffrn_measurement_method '\f and \w scans'
_diffrn_radiation_monochromator graphite
_diffrn_radiation_type MoK\a
_diffrn_radiation_wavelength 0.71073
_diffrn_reflns_av_R_equivalents 0.0704
_diffrn_reflns_av_unetI/netI 0.0437
_diffrn_reflns_Laue_measured_fraction_full 1.000
_diffrn_reflns_Laue_measured_fraction_max 0.905
_diffrn_reflns_limit_h_max 10
_diffrn_reflns_limit_h_min -9
_diffrn_reflns_limit_k_max 10
_diffrn_reflns_limit_k_min -8
_diffrn_reflns_limit_l_max 9
_diffrn_reflns_limit_l_min -9
_diffrn_reflns_number 2245
_diffrn_reflns_point_group_measured_fraction_full 1.000
_diffrn_reflns_point_group_measured_fraction_max 0.905
_diffrn_reflns_theta_full 25.242
_diffrn_reflns_theta_max 29.171
_diffrn_reflns_theta_min 2.974
_diffrn_standards_number 0
_exptl_absorpt_coefficient_mu 0.982
_exptl_absorpt_correction_type none
_exptl_crystal_colour colorless
_exptl_crystal_density_diffrn 2.496
_exptl_crystal_description block
_exptl_crystal_F_000 285
_exptl_crystal_size_max 0.08
_exptl_crystal_size_mid 0.06
_exptl_crystal_size_min 0.04
_refine_diff_density_max 1.685
_refine_diff_density_min -0.572
_refine_diff_density_rms 0.178
_refine_ls_extinction_method none
_refine_ls_goodness_of_fit_ref 1.149
_refine_ls_hydrogen_treatment undef
_refine_ls_matrix_type full
_refine_ls_number_parameters 31
_refine_ls_number_reflns 342
_refine_ls_number_restraints 6
_refine_ls_restrained_S_all 1.142
_refine_ls_R_factor_all 0.0668
_refine_ls_R_factor_gt 0.0603
_refine_ls_shift/su_max 0.000
_refine_ls_shift/su_mean 0.000
_refine_ls_structure_factor_coef Fsqd
_refine_ls_weighting_details 'w=1/[\s^2^(Fo^2^)+(0.0923P)^2^+1.9093P] where P=(Fo^2^+2Fc^2^)/3'
_refine_ls_weighting_scheme calc
_refine_ls_wR_factor_gt 0.1706
_refine_ls_wR_factor_ref 0.1749
_reflns_Friedel_coverage 0.000
_reflns_number_gt 289
_reflns_number_total 342
_reflns_threshold_expression 'I > 2\s(I)'
_cod_data_source_file d3ce00464c2.cif
_cod_data_source_block a_CCDC2
_cod_depositor_comments 'Adding full bibliography for 7247106--7247109.cif.'
_cod_original_cell_volume 385.04(8)
_cod_original_formula_sum 'Al3 O19.50 P6'
_cod_database_code 7247108
_shelx_shelxl_version_number 2018/3
_shelx_space_group_comment
;
The symmetry employed for this shelxl refinement is uniquely defined
by the following loop, which should always be used as a source of
symmetry information in preference to the above space-group names.
They are only intended as comments.
;
_olex2_refinement_description
;
1. Uiso/Uaniso restraints and constraints
Uanis(Al1) \\sim Ueq: with sigma of 0.0005 and sigma for terminal atoms of 0.001
2. Others
 Fixed Sof: Al1(0.25) O3(0.125)
;
_olex2_submission_special_instructions 'No special instructions were received'

loop_
_space_group_symop_operation_xyz
'x, y, z'
'-y, x-y, z'
'-x+y, -x, z'
'-x, -y, z+1/2'
'y, -x+y, z+1/2'
'x-y, x, z+1/2'
'-x, -y, -z'
'y, -x+y, -z'
'x-y, x, -z'
'x, y, -z-1/2'
'-y, x-y, -z-1/2'
'-x+y, -x, -z-1/2'

loop_
_atom_site_label
_atom_site_type_symbol
_atom_site_fract_x
_atom_site_fract_y
_atom_site_fract_z
_atom_site_U_iso_or_equiv
_atom_site_adp_type
_atom_site_occupancy
_atom_site_site_symmetry_order
_atom_site_calc_flag
_atom_site_refinement_flags_posn
_atom_site_refinement_flags_adp
_atom_site_refinement_flags_occupancy
_atom_site_disorder_assembly
_atom_site_disorder_group
P1 P 0.3131(2) 0.3617(2) 0.250000 0.0139(5) Uani 1 2 d S T P . .
Al1 Al 0.666667 0.333333 0.0547(4) 0.0016(5) Uani 0.75 3 d S TU P . .
O1 O 0.2790(5) 0.4440(5) 0.0711(5) 0.0202(8) Uani 1 1 d . . . . .
O2 O 0.5172(7) 0.3826(7) 0.250000 0.0171(10) Uani 1 2 d S T P . .
O3 O 0.194(7) 0.167(6) 0.250000 0.082(12) Uani 0.25 2 d S T P . .

loop_
_atom_site_aniso_label
_atom_site_aniso_U_11
_atom_site_aniso_U_22
_atom_site_aniso_U_33
_atom_site_aniso_U_23
_atom_site_aniso_U_13
_atom_site_aniso_U_12
P1 0.0143(9) 0.0138(8) 0.0122(9) 0.000 0.000 0.0060(6)
Al1 0.0019(5) 0.0019(5) 0.0010(7) 0.000 0.000 0.0010(2)
O1 0.0233(17) 0.0220(16) 0.0164(17) 0.0015(14) -0.0011(13) 0.0120(14)
O2 0.019(2) 0.024(2) 0.013(2) 0.000 0.000 0.0145(19)
O3 0.11(3) 0.08(3) 0.06(2) 0.000 0.000 0.04(2)

loop_
_atom_type_symbol
_atom_type_description
_atom_type_scat_dispersion_real
_atom_type_scat_dispersion_imag
_atom_type_scat_source
Al Al 0.0645 0.0514 'International Tables Vol C Tables 4.2.6.8 and 6.1.1.4'
O O 0.0106 0.0060 'International Tables Vol C Tables 4.2.6.8 and 6.1.1.4'
P P 0.1023 0.0942 'International Tables Vol C Tables 4.2.6.8 and 6.1.1.4'

loop_
_geom_angle_atom_site_label_1
_geom_angle_atom_site_label_2
_geom_angle_atom_site_label_3
_geom_angle
_geom_angle_site_symmetry_1
_geom_angle_site_symmetry_3
_geom_angle_publ_flag
O1 P1 O1 114.3(3) . 10_556 ?
O1 P1 O2 110.93(17) . . ?
O1 P1 O2 110.93(17) 10_556 . ?
O3 P1 O1 108.6(10) . 10_556 ?
O3 P1 O1 108.6(10) . . ?
O3 P1 O2 103(2) . . ?
O1 Al1 Al1 119.35(13) 9_655 10_556 ?
O1 Al1 Al1 119.35(13) 7_665 10_556 ?
O1 Al1 Al1 119.35(13) 8 10_556 ?
O1 Al1 O1 98.02(17) 8 7_665 ?
O1 Al1 O1 98.02(17) 9_655 7_665 ?
O1 Al1 O1 98.02(17) 9_655 8 ?
O1 Al1 O2 91.67(17) 9_655 3_665 ?
O1 Al1 O2 91.91(17) 9_655 2_655 ?
O1 Al1 O2 164.98(19) 9_655 . ?
O1 Al1 O2 91.67(17) 7_665 . ?
O1 Al1 O2 91.67(17) 8 2_655 ?
O1 Al1 O2 164.98(19) 7_665 2_655 ?
O1 Al1 O2 164.98(19) 8 3_665 ?
O1 Al1 O2 91.91(17) 7_665 3_665 ?
O1 Al1 O2 91.91(17) 8 . ?
O2 Al1 Al1 45.63(11) . 10_556 ?
O2 Al1 Al1 45.63(11) 3_665 10_556 ?
O2 Al1 Al1 45.63(11) 2_655 10_556 ?
O2 Al1 O2 76.49(17) 2_655 3_665 ?
O2 Al1 O2 76.49(17) 3_665 . ?
O2 Al1 O2 76.49(17) 2_655 . ?
P1 O1 Al1 145.2(2) . 7_665 ?
P1 O2 Al1 132.48(15) . 10_556 ?
P1 O2 Al1 132.48(15) . . ?
Al1 O2 Al1 88.7(2) . 10_556 ?

loop_
_geom_bond_atom_site_label_1
_geom_bond_atom_site_label_2
_geom_bond_distance
_geom_bond_site_symmetry_2
_geom_bond_publ_flag
P1 O1 1.513(4) . ?
P1 O1 1.513(4) 10_556 ?
P1 O2 1.538(5) . ?
P1 O3 1.35(4) . ?
Al1 Al1 2.775(5) 10_556 ?
Al1 O1 1.825(4) 7_665 ?
Al1 O1 1.825(4) 9_655 ?
Al1 O1 1.825(4) 8 ?
Al1 O2 1.984(4) 3_665 ?
Al1 O2 1.984(4) 2_655 ?
Al1 O2 1.984(4) . ?

loop_
_geom_torsion_atom_site_label_1
_geom_torsion_atom_site_label_2
_geom_torsion_atom_site_label_3
_geom_torsion_atom_site_label_4
_geom_torsion
_geom_torsion_site_symmetry_1
_geom_torsion_site_symmetry_2
_geom_torsion_site_symmetry_3
_geom_torsion_site_symmetry_4
_geom_torsion_publ_flag
O1 P1 O1 Al1 49.9(6) 10_556 . . 7_665 ?
O1 P1 O2 Al1 -172.6(3) 10_556 . . . ?
O1 P1 O2 Al1 44.4(4) 10_556 . . 10_556 ?
O1 P1 O2 Al1 172.6(3) . . . 10_556 ?
O1 P1 O2 Al1 -44.4(4) . . . . ?
O2 P1 O1 Al1 -76.4(4) . . . 7_665 ?
O3 P1 O1 Al1 171(2) . . . 7_665 ?
O3 P1 O2 Al1 71.5(3) . . . . ?
O3 P1 O2 Al1 -71.5(3) . . . 10_556 ?
